data_7226547
loop_
_publ_author_name
'Fei, Fei'
'An, Haiyan'
'Xu, Tieqi'
'Meng, Changgong'

_publ_section_title
;
 Syntheses, structures and catalytic properties of organic--inorganic
 hybrid materials constructed from Evans&#x2212;Showell-type
 polyoxometalates and zinc-organic coordination units
;
_journal_name_full 'RSC Adv.'
_journal_paper_doi 10.1039/C6RA14894H
_journal_year 2016
_chemical_formula_sum 'C36 H58 Co2 Mo10 N6 O46 Zn2'
_chemical_formula_weight 2518.88
_chemical_name_systematic
;
 ?
;
_space_group_crystal_system monoclinic
_space_group_IT_number 15
_space_group_name_Hall '-C 2yc'
_space_group_name_H-M_alt 'C 1 2/c 1'
_symmetry_space_group_name_Hall '-C 2yc'
_symmetry_space_group_name_H-M 'C 1 2/c 1'
_atom_sites_solution_hydrogens geom
_audit_creation_method SHELXL-2014
_audit_update_record
;
2016-09-10 deposited with the CCDC.
2016-09-13 downloaded from the CCDC.
;
_cell_angle_alpha 90
_cell_angle_beta 115.004(4)
_cell_angle_gamma 90
_cell_formula_units_Z 4
_cell_length_a 23.2424(17)
_cell_length_b 15.4023(12)
_cell_length_c 22.1388(15)
_cell_measurement_reflns_used 25341
_cell_measurement_temperature 296(2)
_cell_measurement_theta_max 27.69
_cell_measurement_theta_min 1.64
_cell_volume 7182.6(9)
_computing_structure_refinement 'SHELXL-2014 (Sheldrick, 2014)'
_diffrn_ambient_temperature 296(2)
_diffrn_measured_fraction_theta_full 1.000
_diffrn_measured_fraction_theta_max 0.991
_diffrn_measurement_device_type 'Bruker Smart Apex CCD'
_diffrn_radiation_type MoK\a
_diffrn_radiation_wavelength 0.71073
_diffrn_reflns_av_R_equivalents 0.0476
_diffrn_reflns_av_unetI/netI 0.0604
_diffrn_reflns_Laue_measured_fraction_full 1.000
_diffrn_reflns_Laue_measured_fraction_max 0.991
_diffrn_reflns_limit_h_max 24
_diffrn_reflns_limit_h_min -30
_diffrn_reflns_limit_k_max 17
_diffrn_reflns_limit_k_min -20
_diffrn_reflns_limit_l_max 28
_diffrn_reflns_limit_l_min -28
_diffrn_reflns_number 25341
_diffrn_reflns_point_group_measured_fraction_full 1.000
_diffrn_reflns_point_group_measured_fraction_max 0.991
_diffrn_reflns_theta_full 25.242
_diffrn_reflns_theta_max 27.690
_diffrn_reflns_theta_min 1.638
_exptl_absorpt_coefficient_mu 2.885
_exptl_crystal_density_diffrn 2.329
_exptl_crystal_description block
_exptl_crystal_F_000 4872
_refine_diff_density_max 1.147
_refine_diff_density_min -0.841
_refine_diff_density_rms 0.160
_refine_ls_extinction_method none
_refine_ls_goodness_of_fit_ref 1.036
_refine_ls_hydrogen_treatment constr
_refine_ls_matrix_type full
_refine_ls_number_parameters 482
_refine_ls_number_reflns 8341
_refine_ls_number_restraints 24
_refine_ls_restrained_S_all 1.043
_refine_ls_R_factor_all 0.0644
_refine_ls_R_factor_gt 0.0416
_refine_ls_shift/su_max 0.002
_refine_ls_shift/su_mean 0.000
_refine_ls_structure_factor_coef Fsqd
_refine_ls_weighting_details 'w=1/[\s^2^(Fo^2^)+(0.0534P)^2^+5.1482P] where P=(Fo^2^+2Fc^2^)/3'
_refine_ls_weighting_scheme calc
_refine_ls_wR_factor_gt 0.1037
_refine_ls_wR_factor_ref 0.1159
_reflns_Friedel_coverage 0.000
_reflns_number_gt 6051
_reflns_number_total 8341
_reflns_threshold_expression 'I > 2\s(I)'
_cod_data_source_file c6ra14894h2.cif
_cod_data_source_block compound2
_cod_database_code 7226547
_shelx_space_group_comment
;
The symmetry employed for this shelxl refinement is uniquely defined
by the following loop, which should always be used as a source of
symmetry information in preference to the above space-group names.
They are only intended as comments.
;
_shelxl_version_number 2014-3

loop_
_space_group_symop_operation_xyz
'x, y, z'
'-x, y, -z+1/2'
'x+1/2, y+1/2, z'
'-x+1/2, y+1/2, -z+1/2'
'-x, -y, -z'
'x, -y, z-1/2'
'-x+1/2, -y+1/2, -z'
'x+1/2, -y+1/2, z-1/2'

loop_
_atom_site_label
_atom_site_type_symbol
_atom_site_fract_x
_atom_site_fract_y
_atom_site_fract_z
_atom_site_U_iso_or_equiv
_atom_site_adp_type
_atom_site_occupancy
_atom_site_site_symmetry_order
_atom_site_calc_flag
_atom_site_refinement_flags_posn
_atom_site_refinement_flags_adp
_atom_site_refinement_flags_occupancy
_atom_site_disorder_assembly
_atom_site_disorder_group
Mo1 Mo 0.5000 0.76236(5) 0.2500 0.02810(18) Uani 1 2 d S T P . .
Mo2 Mo 0.36956(2) 1.08374(3) 0.18240(2) 0.02020(12) Uani 1 1 d . . . . .
Mo3 Mo 0.36500(2) 0.87561(3) 0.19328(2) 0.02461(13) Uani 1 1 d . . . . .
Mo4 Mo 0.43893(2) 1.26379(3) 0.33726(3) 0.02736(13) Uani 1 1 d . . . . .
Mo5 Mo 0.45363(2) 1.04975(3) 0.34730(2) 0.01999(12) Uani 1 1 d . . . . .
Mo6 Mo 0.5000 1.37450(5) 0.2500 0.03197(19) Uani 1 2 d S T P . .
Co2 Co 0.5000 0.97684(7) 0.2500 0.0179(2) Uani 1 2 d S T P . .
Co1 Co 0.5000 1.15782(7) 0.2500 0.0183(2) Uani 1 2 d S T P . .
Zn1 Zn 0.28102(3) 1.01281(5) 0.27385(3) 0.03119(19) Uani 1 1 d . . . . .
O19 O 0.47779(17) 1.1560(3) 0.38968(17) 0.0259(9) Uani 1 1 d . . . . .
O18 O 0.45900(16) 0.8835(2) 0.18658(17) 0.0209(8) Uani 1 1 d . . . . .
O17 O 0.35068(17) 0.9772(2) 0.13630(17) 0.0243(9) Uani 1 1 d . . . . .
O16 O 0.42420(17) 0.7993(3) 0.26012(18) 0.0270(9) Uani 1 1 d . . . . .
O15 O 0.37752(18) 1.0366(3) 0.34231(18) 0.0281(9) Uani 1 1 d . . . . .
O14 O 0.42449(16) 1.1511(2) 0.26212(17) 0.0200(8) Uani 1 1 d . . . . .
O13 O 0.42460(16) 0.9836(2) 0.26052(16) 0.0195(8) Uani 1 1 d . . . . .
O12 O 0.35372(18) 1.1592(3) 0.12105(18) 0.0290(9) Uani 1 1 d . . . . .
O11 O 0.42720(17) 1.3380(3) 0.26477(19) 0.0297(9) Uani 1 1 d . . . . .
O10 O 0.46850(16) 1.0669(2) 0.18772(17) 0.0195(8) Uani 1 1 d . . . . .
O9 O 0.52610(17) 1.2500(2) 0.31537(18) 0.0248(9) Uani 1 1 d . . . . .
O8 O 0.30621(17) 1.0851(3) 0.20399(18) 0.0273(9) Uani 1 1 d . . . . .
O7 O 0.49964(19) 0.9739(3) 0.40293(19) 0.0325(10) Uani 1 1 d . . . . .
O6 O 0.36271(19) 1.2525(3) 0.3272(2) 0.0392(11) Uani 1 1 d . . . . .
O5 O 0.31301(18) 0.8958(3) 0.22931(19) 0.0318(10) Uani 1 1 d . . . . .
O4 O 0.4615(2) 1.4400(3) 0.1833(2) 0.0506(13) Uani 1 1 d . . . . .
O2 O 0.4699(2) 0.6969(3) 0.1824(2) 0.0491(12) Uani 1 1 d . . . . .
O1 O 0.4754(2) 1.3305(3) 0.4037(2) 0.0428(11) Uani 1 1 d . . . . .
O20 O 0.3294(2) 0.8028(3) 0.1310(2) 0.0438(12) Uani 1 1 d . . . . .
O1W O 0.2611(2) 1.1376(3) 0.3020(2) 0.0399(11) Uani 1 1 d . . . . .
C5 C 0.1214(3) 0.9801(4) 0.0820(3) 0.0362(15) Uani 1 1 d . . . . .
H5A H 0.1173 0.9612 0.0404 0.043 Uiso 1 1 calc R U . . .
C4 C 0.1800(3) 0.9744(4) 0.1361(3) 0.0364(15) Uani 1 1 d . . . . .
H4A H 0.2141 0.9508 0.1300 0.044 Uiso 1 1 calc R U . . .
C3 C 0.0691(3) 1.0129(4) 0.0882(3) 0.0309(14) Uani 1 1 d . . . . .
C2 C 0.0794(3) 1.0401(4) 0.1528(3) 0.0374(16) Uani 1 1 d . . . . .
H2A H 0.0460 1.0622 0.1607 0.045 Uiso 1 1 calc R U . . .
C1 C 0.1389(3) 1.0340(4) 0.2040(3) 0.0367(16) Uani 1 1 d . . . . .
H1A H 0.1446 1.0531 0.2460 0.044 Uiso 1 1 calc R U . . .
C18 C 0.2148(3) 0.8959(4) 0.3327(3) 0.0340(15) Uani 1 1 d . . . . .
H18A H 0.1917 0.8786 0.2887 0.041 Uiso 1 1 calc R U . . .
C17 C 0.2284(3) 0.8943(4) 0.4466(3) 0.0365(15) Uani 1 1 d . . . . .
C6 C 0.0033(3) 1.0226(4) 0.0324(3) 0.0394(16) Uani 1 1 d . . . . .
C16 C 0.1951(3) 0.8702(5) 0.3803(3) 0.0388(16) Uani 1 1 d . . . . .
H16A H 0.1589 0.8361 0.3680 0.047 Uiso 1 1 calc R U . . .
C15 C 0.3002(3) 0.9652(5) 0.4116(3) 0.0430(18) Uani 1 1 d . . . . .
H15A H 0.3376 0.9965 0.4231 0.052 Uiso 1 1 calc R U . . .
C14 C 0.1794(3) 0.7953(5) 0.6089(3) 0.0395(16) Uani 1 1 d . . . . .
H14A H 0.2176 0.8252 0.6219 0.047 Uiso 1 1 calc R U . . .
C13 C 0.1598(3) 0.7655(5) 0.6558(3) 0.0408(17) Uani 1 1 d . . . . .
H13A H 0.1844 0.7765 0.7007 0.049 Uiso 1 1 calc R U . . .
C12 C 0.1411(3) 0.7801(4) 0.5415(3) 0.0399(17) Uani 1 1 d . . . . .
C11 C 0.2825(4) 0.9418(5) 0.4615(3) 0.054(2) Uani 1 1 d . . . . .
H11A H 0.3073 0.9583 0.5053 0.064 Uiso 1 1 calc R U . . .
C10 C 0.2096(4) 0.8696(6) 0.5022(3) 0.064(2) Uani 1 1 d . . . . .
H10A H 0.2453 0.8400 0.5365 0.077 Uiso 1 1 calc R U . . .
H10B H 0.2027 0.9227 0.5217 0.077 Uiso 1 1 calc R U . . .
C9 C 0.0876(4) 0.7311(5) 0.5250(3) 0.056(2) Uani 1 1 d . . . . .
H9A H 0.0624 0.7171 0.4807 0.067 Uiso 1 1 calc R U . . .
C8 C 0.1537(4) 0.8150(6) 0.4846(3) 0.065(2) Uani 1 1 d . . . . .
H8A H 0.1576 0.7660 0.4590 0.078 Uiso 1 1 calc R U . . .
H8B H 0.1168 0.8481 0.4557 0.078 Uiso 1 1 calc R U . . .
C7 C 0.0720(3) 0.7029(6) 0.5743(4) 0.062(2) Uani 1 1 d . . . . .
H7A H 0.0356 0.6694 0.5630 0.074 Uiso 1 1 calc R U . . .
N1 N 0.1891(2) 1.0022(3) 0.1970(2) 0.0290(12) Uani 1 1 d . . . . .
N3 N 0.2665(2) 0.9452(3) 0.3480(2) 0.0302(12) Uani 1 1 d . . . . .
N2 N 0.1067(3) 0.7216(4) 0.6376(3) 0.0436(15) Uani 1 1 d . . . . .
OW1 O 0.3797(5) 1.5661(7) 0.0947(6) 0.208(5) Uani 1 1 d . U . . .
OW2 O 0.2121(14) 1.1334(10) 0.3909(11) 0.103(9) Uani 0.45(2) 1 d . U P A 1
OW3 O 0.2718(12) 1.1651(15) 0.4302(11) 0.145(9) Uani 0.55(2) 1 d . U P A 2
OW4 O 0.6198(9) 0.8076(14) 0.5034(7) 0.173(9) Uani 0.65(2) 1 d . . P B 3
OW5 O 0.1678(13) 0.7507(16) 0.0260(10) 0.103(11) Uani 0.35(2) 1 d . U P B 4

loop_
_atom_site_aniso_label
_atom_site_aniso_U_11
_atom_site_aniso_U_22
_atom_site_aniso_U_33
_atom_site_aniso_U_23
_atom_site_aniso_U_13
_atom_site_aniso_U_12
Mo1 0.0301(4) 0.0214(4) 0.0370(4) 0.000 0.0182(4) 0.000
Mo2 0.0138(2) 0.0267(3) 0.0169(2) 0.00263(19) 0.0035(2) -0.0001(2)
Mo3 0.0211(3) 0.0281(3) 0.0234(3) -0.0012(2) 0.0081(2) -0.0057(2)
Mo4 0.0234(3) 0.0275(3) 0.0313(3) -0.0053(2) 0.0117(2) 0.0024(2)
Mo5 0.0168(2) 0.0266(3) 0.0160(2) -0.00001(19) 0.0064(2) -0.0005(2)
Mo6 0.0248(4) 0.0225(4) 0.0472(5) 0.000 0.0139(4) 0.000
Co2 0.0156(5) 0.0203(5) 0.0165(5) 0.000 0.0057(4) 0.000
Co1 0.0139(5) 0.0208(5) 0.0182(5) 0.000 0.0049(4) 0.000
Zn1 0.0190(4) 0.0497(5) 0.0225(4) 0.0070(3) 0.0065(3) -0.0041(3)
O19 0.026(2) 0.036(2) 0.0131(19) -0.0057(16) 0.0058(17) -0.0005(18)
O18 0.019(2) 0.023(2) 0.0198(19) -0.0033(16) 0.0071(17) -0.0016(16)
O17 0.023(2) 0.024(2) 0.020(2) -0.0032(16) 0.0040(18) -0.0046(17)
O16 0.027(2) 0.028(2) 0.028(2) 0.0054(17) 0.0131(19) -0.0019(18)
O15 0.022(2) 0.040(3) 0.025(2) -0.0019(18) 0.0124(19) -0.0035(19)
O14 0.0126(18) 0.025(2) 0.0184(19) -0.0019(15) 0.0031(16) 0.0010(16)
O13 0.0146(19) 0.026(2) 0.0158(19) 0.0012(15) 0.0046(16) -0.0003(16)
O12 0.025(2) 0.036(2) 0.021(2) 0.0077(18) 0.0047(18) 0.0001(19)
O11 0.020(2) 0.028(2) 0.036(2) 0.0034(18) 0.0072(19) 0.0061(18)
O10 0.0154(18) 0.024(2) 0.0178(18) 0.0033(15) 0.0054(16) -0.0006(16)
O9 0.0176(19) 0.027(2) 0.029(2) -0.0028(17) 0.0089(18) -0.0022(17)
O8 0.018(2) 0.038(2) 0.025(2) 0.0009(18) 0.0076(18) -0.0008(18)
O7 0.031(2) 0.038(3) 0.026(2) 0.0079(18) 0.009(2) 0.002(2)
O6 0.029(2) 0.046(3) 0.047(3) -0.002(2) 0.020(2) 0.007(2)
O5 0.020(2) 0.041(3) 0.032(2) 0.007(2) 0.0092(19) -0.0031(19)
O4 0.043(3) 0.040(3) 0.069(3) 0.020(3) 0.023(3) 0.009(2)
O2 0.049(3) 0.039(3) 0.063(3) -0.022(2) 0.027(3) -0.007(2)
O1 0.046(3) 0.036(3) 0.041(3) -0.014(2) 0.014(2) 0.003(2)
O20 0.046(3) 0.042(3) 0.038(3) -0.011(2) 0.012(2) -0.018(2)
O1W 0.031(2) 0.046(3) 0.041(3) 0.004(2) 0.014(2) 0.006(2)
C5 0.026(3) 0.047(4) 0.022(3) 0.004(3) -0.002(3) -0.004(3)
C4 0.023(3) 0.048(4) 0.035(4) 0.002(3) 0.008(3) 0.000(3)
C3 0.023(3) 0.028(3) 0.030(3) 0.010(3) 0.000(3) 0.000(3)
C2 0.020(3) 0.049(4) 0.042(4) 0.006(3) 0.012(3) 0.002(3)
C1 0.024(3) 0.055(5) 0.031(4) 0.006(3) 0.011(3) -0.006(3)
C18 0.029(3) 0.045(4) 0.024(3) 0.001(3) 0.007(3) -0.011(3)
C17 0.041(4) 0.045(4) 0.026(3) 0.002(3) 0.016(3) -0.012(3)
C6 0.024(3) 0.047(4) 0.028(3) 0.001(3) -0.008(3) -0.001(3)
C16 0.030(4) 0.050(4) 0.034(4) 0.006(3) 0.011(3) -0.011(3)
C15 0.032(4) 0.062(5) 0.028(4) 0.002(3) 0.007(3) -0.027(3)
C14 0.037(4) 0.052(4) 0.034(4) -0.008(3) 0.019(3) -0.013(3)
C13 0.047(4) 0.050(4) 0.021(3) -0.002(3) 0.010(3) -0.001(4)
C12 0.058(5) 0.037(4) 0.036(4) -0.006(3) 0.030(4) -0.012(3)
C11 0.055(5) 0.083(6) 0.022(4) 0.002(4) 0.015(3) -0.030(4)
C10 0.075(6) 0.086(6) 0.042(4) -0.012(4) 0.036(4) -0.037(5)
C9 0.064(5) 0.061(5) 0.030(4) 0.007(4) 0.008(4) -0.025(4)
C8 0.087(6) 0.079(6) 0.043(5) -0.019(4) 0.042(5) -0.031(5)
C7 0.036(4) 0.077(6) 0.063(5) 0.025(5) 0.012(4) -0.024(4)
N1 0.013(2) 0.047(3) 0.021(3) 0.005(2) 0.001(2) -0.002(2)
N3 0.025(3) 0.044(3) 0.021(3) 0.006(2) 0.009(2) -0.005(2)
N2 0.039(3) 0.056(4) 0.037(3) 0.016(3) 0.018(3) 0.000(3)
OW1 0.182(9) 0.143(8) 0.213(10) 0.043(8) 0.000(8) -0.048(7)
OW2 0.184(19) 0.058(10) 0.136(13) 0.023(8) 0.136(13) 0.035(10)
OW3 0.143(16) 0.175(15) 0.169(14) 0.060(11) 0.118(13) 0.069(12)
OW4 0.157(16) 0.23(2) 0.138(13) -0.023(13) 0.067(12) 0.047(15)
OW5 0.123(18) 0.120(17) 0.088(14) 0.007(11) 0.066(12) -0.041(12)

loop_
_atom_type_symbol
_atom_type_description
_atom_type_scat_dispersion_real
_atom_type_scat_dispersion_imag
_atom_type_scat_source
C C 0.0033 0.0016 'International Tables Vol C Tables 4.2.6.8 and 6.1.1.4'
H H 0.0000 0.0000 'International Tables Vol C Tables 4.2.6.8 and 6.1.1.4'
N N 0.0061 0.0033 'International Tables Vol C Tables 4.2.6.8 and 6.1.1.4'
O O 0.0106 0.0060 'International Tables Vol C Tables 4.2.6.8 and 6.1.1.4'
Co Co 0.3494 0.9721 'International Tables Vol C Tables 4.2.6.8 and 6.1.1.4'
Zn Zn 0.2839 1.4301 'International Tables Vol C Tables 4.2.6.8 and 6.1.1.4'
Mo Mo -1.6832 0.6857 'International Tables Vol C Tables 4.2.6.8 and 6.1.1.4'

loop_
_geom_angle_atom_site_label_1
_geom_angle_atom_site_label_2
_geom_angle_atom_site_label_3
_geom_angle
_geom_angle_site_symmetry_1
_geom_angle_site_symmetry_3
O2 Mo1 O2 106.8(3) . 2_655
O2 Mo1 O16 102.67(19) . .
O2 Mo1 O16 97.33(19) 2_655 .
O2 Mo1 O16 97.34(19) . 2_655
O2 Mo1 O16 102.67(19) 2_655 2_655
O16 Mo1 O16 146.2(2) . 2_655
O2 Mo1 O18 159.84(19) . 2_655
O2 Mo1 O18 91.93(19) 2_655 2_655
O16 Mo1 O18 81.62(14) . 2_655
O16 Mo1 O18 70.78(14) 2_655 2_655
O2 Mo1 O18 91.93(19) . .
O2 Mo1 O18 159.84(19) 2_655 .
O16 Mo1 O18 70.78(14) . .
O16 Mo1 O18 81.62(14) 2_655 .
O18 Mo1 O18 70.66(17) 2_655 .
O12 Mo2 O8 106.83(18) . .
O12 Mo2 O17 103.86(17) . .
O8 Mo2 O17 97.44(18) . .
O12 Mo2 O14 101.19(17) . .
O8 Mo2 O14 92.92(16) . .
O17 Mo2 O14 148.71(16) . .
O12 Mo2 O13 159.03(16) . .
O8 Mo2 O13 93.96(15) . .
O17 Mo2 O13 75.37(14) . .
O14 Mo2 O13 74.52(14) . .
O12 Mo2 O10 89.55(15) . .
O8 Mo2 O10 161.84(15) . .
O17 Mo2 O10 85.83(14) . .
O14 Mo2 O10 75.87(13) . .
O13 Mo2 O10 69.48(12) . .
O12 Mo2 Co1 88.31(13) . .
O8 Mo2 Co1 131.32(13) . .
O17 Mo2 Co1 124.03(11) . .
O14 Mo2 Co1 38.40(9) . .
O13 Mo2 Co1 75.61(9) . .
O10 Mo2 Co1 39.13(9) . .
O12 Mo2 Mo3 137.31(13) . .
O8 Mo2 Mo3 86.13(14) . .
O17 Mo2 Mo3 33.45(11) . .
O14 Mo2 Mo3 118.97(11) . .
O13 Mo2 Mo3 44.85(9) . .
O10 Mo2 Mo3 86.95(9) . .
Co1 Mo2 Mo3 113.70(2) . .
O20 Mo3 O5 107.2(2) . .
O20 Mo3 O16 99.5(2) . .
O5 Mo3 O16 99.54(17) . .
O20 Mo3 O17 96.53(19) . .
O5 Mo3 O17 101.08(17) . .
O16 Mo3 O17 148.76(15) . .
O20 Mo3 O18 97.81(17) . .
O5 Mo3 O18 154.61(16) . .
O16 Mo3 O18 71.79(14) . .
O17 Mo3 O18 79.59(14) . .
O20 Mo3 O13 165.85(16) . .
O5 Mo3 O13 85.28(16) . .
O16 Mo3 O13 84.51(15) . .
O17 Mo3 O13 74.12(14) . .
O18 Mo3 O13 70.38(12) . .
O20 Mo3 Mo2 128.15(16) . .
O5 Mo3 Mo2 84.67(14) . .
O16 Mo3 Mo2 128.84(12) . .
O17 Mo3 Mo2 32.23(10) . .
O18 Mo3 Mo2 83.00(9) . .
O13 Mo3 Mo2 44.74(9) . .
O1 Mo4 O6 106.6(2) . .
O1 Mo4 O11 102.1(2) . .
O6 Mo4 O11 100.52(19) . .
O1 Mo4 O19 93.52(19) . .
O6 Mo4 O19 100.39(18) . .
O11 Mo4 O19 149.00(15) . .
O1 Mo4 O9 94.43(18) . .
O6 Mo4 O9 158.84(17) . .
O11 Mo4 O9 72.50(15) . .
O19 Mo4 O9 79.80(14) . .
O1 Mo4 O14 159.77(17) . .
O6 Mo4 O14 90.17(17) . .
O11 Mo4 O14 85.35(15) . .
O19 Mo4 O14 71.97(13) . .
O9 Mo4 O14 69.62(12) . .
O7 Mo5 O15 106.06(19) . .
O7 Mo5 O19 106.05(18) . .
O15 Mo5 O19 102.57(17) . .
O7 Mo5 O13 101.31(17) . .
O15 Mo5 O13 87.65(16) . .
O19 Mo5 O13 146.60(15) . .
O7 Mo5 O10 88.81(16) . 2_655
O15 Mo5 O10 158.63(15) . 2_655
O19 Mo5 O10 87.45(14) . 2_655
O13 Mo5 O10 74.20(13) . 2_655
O7 Mo5 O14 157.95(16) . .
O15 Mo5 O14 95.00(15) . .
O19 Mo5 O14 74.86(14) . .
O13 Mo5 O14 72.61(14) . .
O10 Mo5 O14 69.15(12) 2_655 .
O7 Mo5 Co2 87.49(13) . .
O15 Mo5 Co2 125.11(13) . .
O19 Mo5 Co2 124.75(11) . .
O13 Mo5 Co2 37.55(9) . .
O10 Mo5 Co2 38.52(9) 2_655 .
O14 Mo5 Co2 74.84(8) . .
O4 Mo6 O4 107.1(3) . 2_655
O4 Mo6 O11 98.18(19) . .
O4 Mo6 O11 101.7(2) 2_655 .
O4 Mo6 O11 101.7(2) . 2_655
O4 Mo6 O11 98.18(19) 2_655 2_655
O11 Mo6 O11 146.3(2) . 2_655
O4 Mo6 O9 159.23(19) . .
O4 Mo6 O9 92.60(19) 2_655 .
O11 Mo6 O9 70.86(14) . .
O11 Mo6 O9 81.31(15) 2_655 .
O4 Mo6 O9 92.6(2) . 2_655
O4 Mo6 O9 159.23(19) 2_655 2_655
O11 Mo6 O9 81.31(15) . 2_655
O11 Mo6 O9 70.86(14) 2_655 2_655
O9 Mo6 O9 68.73(18) . 2_655
O13 Co2 O13 173.6(2) . 2_655
O13 Co2 O10 87.85(15) . 2_655
O13 Co2 O10 87.43(15) 2_655 2_655
O13 Co2 O10 87.43(15) . .
O13 Co2 O10 87.85(15) 2_655 .
O10 Co2 O10 84.4(2) 2_655 .
O13 Co2 O18 86.10(15) . .
O13 Co2 O18 98.62(15) 2_655 .
O10 Co2 O18 173.95(14) 2_655 .
O10 Co2 O18 95.50(15) . .
O13 Co2 O18 98.62(15) . 2_655
O13 Co2 O18 86.10(15) 2_655 2_655
O10 Co2 O18 95.50(15) 2_655 2_655
O10 Co2 O18 173.95(14) . 2_655
O18 Co2 O18 85.2(2) . 2_655
O13 Co2 Co1 86.81(12) . .
O13 Co2 Co1 86.81(12) 2_655 .
O10 Co2 Co1 42.22(11) 2_655 .
O10 Co2 Co1 42.22(11) . .
O18 Co2 Co1 137.40(11) . .
O18 Co2 Co1 137.40(11) 2_655 .
O13 Co2 Mo5 135.17(11) . 2_655
O13 Co2 Mo5 41.34(11) 2_655 2_655
O10 Co2 Mo5 95.97(11) 2_655 2_655
O10 Co2 Mo5 48.88(10) . 2_655
O18 Co2 Mo5 88.49(10) . 2_655
O18 Co2 Mo5 125.22(10) 2_655 2_655
Co1 Co2 Mo5 68.05(2) . 2_655
O13 Co2 Mo5 41.34(11) . .
O13 Co2 Mo5 135.17(11) 2_655 .
O10 Co2 Mo5 48.88(10) 2_655 .
O10 Co2 Mo5 95.97(11) . .
O18 Co2 Mo5 125.22(10) . .
O18 Co2 Mo5 88.49(10) 2_655 .
Co1 Co2 Mo5 68.05(2) . .
Mo5 Co2 Mo5 136.10(4) 2_655 .
O10 Co1 O10 83.9(2) 2_655 .
O10 Co1 O14 87.26(15) 2_655 .
O10 Co1 O14 88.06(15) . .
O10 Co1 O14 88.06(15) 2_655 2_655
O10 Co1 O14 87.26(15) . 2_655
O14 Co1 O14 173.7(2) . 2_655
O10 Co1 O9 95.52(15) 2_655 .
O10 Co1 O9 175.20(14) . .
O14 Co1 O9 87.15(15) . .
O14 Co1 O9 97.49(15) 2_655 .
O10 Co1 O9 175.20(14) 2_655 2_655
O10 Co1 O9 95.51(15) . 2_655
O14 Co1 O9 97.49(15) . 2_655
O14 Co1 O9 87.15(15) 2_655 2_655
O9 Co1 O9 85.5(2) . 2_655
O10 Co1 Co2 41.94(11) 2_655 .
O10 Co1 Co2 41.94(11) . .
O14 Co1 Co2 86.85(11) . .
O14 Co1 Co2 86.85(11) 2_655 .
O9 Co1 Co2 137.26(11) . .
O9 Co1 Co2 137.26(11) 2_655 .
O10 Co1 Mo2 49.45(10) 2_655 2_655
O10 Co1 Mo2 94.65(11) . 2_655
O14 Co1 Mo2 135.79(11) . 2_655
O14 Co1 Mo2 40.64(10) 2_655 2_655
O9 Co1 Mo2 88.54(11) . 2_655
O9 Co1 Mo2 125.97(11) 2_655 2_655
Co2 Co1 Mo2 67.51(2) . 2_655
O10 Co1 Mo2 94.65(11) 2_655 .
O10 Co1 Mo2 49.45(10) . .
O14 Co1 Mo2 40.64(10) . .
O14 Co1 Mo2 135.79(11) 2_655 .
O9 Co1 Mo2 125.97(11) . .
O9 Co1 Mo2 88.54(11) 2_655 .
Co2 Co1 Mo2 67.51(2) . .
Mo2 Co1 Mo2 135.02(4) 2_655 .
N3 Zn1 N1 98.69(18) . .
N3 Zn1 O1W 95.30(18) . .
N1 Zn1 O1W 92.01(19) . .
N3 Zn1 O15 89.88(17) . .
N1 Zn1 O15 171.35(17) . .
O1W Zn1 O15 86.00(16) . .
N3 Zn1 O8 174.12(17) . .
N1 Zn1 O8 87.20(16) . .
O1W Zn1 O8 84.46(16) . .
O15 Zn1 O8 84.23(14) . .
N3 Zn1 O5 97.71(17) . .
N1 Zn1 O5 89.68(17) . .
O1W Zn1 O5 166.47(15) . .
O15 Zn1 O5 90.33(14) . .
O8 Zn1 O5 82.22(14) . .
Mo5 O19 Mo4 118.15(18) . .
Co2 O18 Mo3 100.61(14) . .
Co2 O18 Mo1 102.07(15) . .
Mo3 O18 Mo1 94.57(13) . .
Mo2 O17 Mo3 114.32(17) . .
Mo3 O16 Mo1 118.27(17) . .
Mo5 O15 Zn1 143.0(2) . .
Co1 O14 Mo2 100.96(15) . .
Co1 O14 Mo5 100.55(15) . .
Mo2 O14 Mo5 103.25(15) . .
Co1 O14 Mo4 101.47(15) . .
Mo2 O14 Mo4 150.67(18) . .
Mo5 O14 Mo4 90.95(12) . .
Co2 O13 Mo5 101.11(16) . .
Co2 O13 Mo2 101.51(15) . .
Mo5 O13 Mo2 103.64(15) . .
Co2 O13 Mo3 102.85(15) . .
Mo5 O13 Mo3 149.09(17) . .
Mo2 O13 Mo3 90.41(12) . .
Mo4 O11 Mo6 119.67(19) . .
Co2 O10 Co1 95.84(16) . .
Co2 O10 Mo5 92.60(14) . 2_655
Co1 O10 Mo5 102.57(15) . 2_655
Co2 O10 Mo2 101.26(14) . .
Co1 O10 Mo2 91.42(14) . .
Mo5 O10 Mo2 159.23(17) 2_655 .
Co1 O9 Mo4 101.63(15) . .
Co1 O9 Mo6 102.90(16) . .
Mo4 O9 Mo6 91.94(13) . .
Mo2 O8 Zn1 134.9(2) . .
Mo3 O5 Zn1 138.2(2) . .
C4 C5 C3 121.6(6) . .
N1 C4 C5 121.8(6) . .
C5 C3 C2 115.6(5) . .
C5 C3 C6 125.8(6) . .
C2 C3 C6 118.6(6) . .
C1 C2 C3 119.9(6) . .
N1 C1 C2 123.7(6) . .
N3 C18 C16 121.6(6) . .
C11 C17 C16 116.3(5) . .
C11 C17 C10 119.1(6) . .
C16 C17 C10 124.5(6) . .
C3 C6 C6 112.6(7) . 5_575
C18 C16 C17 121.1(6) . .
N3 C15 C11 123.2(6) . .
C13 C14 C12 119.0(6) . .
N2 C13 C14 120.6(6) . .
C9 C12 C14 118.5(6) . .
C9 C12 C8 116.6(6) . .
C14 C12 C8 124.9(6) . .
C17 C11 C15 120.0(6) . .
C8 C10 C17 117.3(6) . .
C7 C9 C12 118.9(7) . .
C10 C8 C12 116.7(6) . .
N2 C7 C9 122.1(7) . .
C1 N1 C4 117.4(5) . .
C1 N1 Zn1 121.1(4) . .
C4 N1 Zn1 120.8(4) . .
C15 N3 C18 117.7(5) . .
C15 N3 Zn1 120.0(4) . .
C18 N3 Zn1 120.7(4) . .
C13 N2 C7 120.8(6) . .

loop_
_geom_bond_atom_site_label_1
_geom_bond_atom_site_label_2
_geom_bond_distance
_geom_bond_site_symmetry_2
Mo1 O2 1.691(4) .
Mo1 O2 1.691(4) 2_655
Mo1 O16 1.952(4) .
Mo1 O16 1.952(4) 2_655
Mo1 O18 2.287(4) 2_655
Mo1 O18 2.287(4) .
Mo2 O12 1.705(4) .
Mo2 O8 1.730(4) .
Mo2 O17 1.884(4) .
Mo2 O14 1.979(3) .
Mo2 O13 2.267(4) .
Mo2 O10 2.267(3) .
Mo2 Co1 2.9828(6) .
Mo2 Mo3 3.2198(7) .
Mo3 O20 1.697(4) .
Mo3 O5 1.734(4) .
Mo3 O16 1.935(4) .
Mo3 O17 1.948(4) .
Mo3 O18 2.255(3) .
Mo3 O13 2.271(4) .
Mo4 O1 1.698(4) .
Mo4 O6 1.699(4) .
Mo4 O11 1.894(4) .
Mo4 O19 2.008(4) .
Mo4 O9 2.284(4) .
Mo4 O14 2.328(3) .
Mo5 O7 1.707(4) .
Mo5 O15 1.737(4) .
Mo5 O19 1.852(4) .
Mo5 O13 2.022(3) .
Mo5 O10 2.265(3) 2_655
Mo5 O14 2.318(4) .
Mo5 Co2 3.0041(6) .
Mo6 O4 1.698(5) .
Mo6 O4 1.698(5) 2_655
Mo6 O11 1.937(4) .
Mo6 O11 1.937(4) 2_655
Mo6 O9 2.324(4) .
Mo6 O9 2.324(4) 2_655
Co2 O13 1.866(3) .
Co2 O13 1.866(3) 2_655
Co2 O10 1.873(3) 2_655
Co2 O10 1.873(3) .
Co2 O18 1.953(4) .
Co2 O18 1.953(4) 2_655
Co2 Co1 2.7875(15) .
Co2 Mo5 3.0041(6) 2_655
Co1 O10 1.883(4) 2_655
Co1 O10 1.883(4) .
Co1 O14 1.887(3) .
Co1 O14 1.887(3) 2_655
Co1 O9 1.933(4) .
Co1 O9 1.933(4) 2_655
Co1 Mo2 2.9827(6) 2_655
Zn1 N3 2.088(4) .
Zn1 N1 2.100(5) .
Zn1 O1W 2.131(5) .
Zn1 O15 2.142(4) .
Zn1 O8 2.177(4) .
Zn1 O5 2.322(4) .
O10 Mo5 2.265(3) 2_655
C5 C4 1.385(8) .
C5 C3 1.376(8) .
C4 N1 1.345(8) .
C3 C2 1.411(8) .
C3 C6 1.513(8) .
C2 C1 1.371(8) .
C1 N1 1.334(7) .
C18 N3 1.339(7) .
C18 C16 1.372(8) .
C17 C11 1.368(9) .
C17 C16 1.389(8) .
C17 C10 1.520(8) .
C6 C6 1.541(13) 5_575
C15 N3 1.326(7) .
C15 C11 1.382(8) .
C14 C13 1.377(8) .
C14 C12 1.397(8) .
C13 N2 1.314(8) .
C12 C9 1.366(9) .
C12 C8 1.507(8) .
C10 C8 1.456(10) .
C9 C7 1.360(9) .
C7 N2 1.320(9) .
